data_2006502
loop_
_publ_author_name
'G\"orbitz, Carl Henrik'
'Kazmaier, Uli'
'Grandel, Roland'

_publ_section_title
;(+-)-<i>tert</i>-Butyl
 3-Hydroxy-4-phenyl-2-(<i>p</i>-toluenesulfonylamino)pentanoate--Dichloromethane
 (1/1): a Pseudo Centre of Symmetry in an Enantiomeric Pair
;
_journal_issue 9
_journal_name_full 'Acta Crystallographica Section C'
_journal_page_first 1302
_journal_page_last 1305
_journal_paper_doi 10.1107/S0108270197006033
_journal_volume 53
_journal_year 1997
_chemical_formula_moiety 'C22 H29 N O5 S, C H2 Cl2'
_chemical_formula_sum 'C23 H31 Cl2 N O5 S'
_chemical_formula_weight 504.45
_chemical_name_systematic
;
 (+-)-tert-Butyl 3-Hydroxy-4-methyl-2-[(toluolsulfonyl)amino]butanoate
;
_space_group_IT_number 7
_symmetry_cell_setting monoclinic
_symmetry_space_group_name_Hall 'P -2yac'
_symmetry_space_group_name_H-M 'P 1 n 1'
_audit_creation_method SHELXL
_cell_angle_alpha 90.00
_cell_angle_beta 103.6890(10)
_cell_angle_gamma 90.00
_cell_formula_units_Z 4
_cell_length_a 14.4318(14)
_cell_length_b 10.2646(10)
_cell_length_c 17.997(2)
_cell_measurement_reflns_used 6132
_cell_measurement_temperature 123(2)
_cell_volume 2590.3(5)
_computing_cell_refinement 'SAINT (Siemens, 1995)'
_computing_data_collection 'SMART (Siemens, 1995)'
_computing_data_reduction SAINT
_computing_molecular_graphics SHELXTL
_computing_publication_material SHELXTL
_computing_structure_refinement 'SHELXTL (Sheldrick, 1994)'
_computing_structure_solution 'SIR92 (Altomare et al., 1994)'
_diffrn_ambient_temperature 123(2)
_diffrn_measurement_device 'Siemens SMART CCD diffractometer'
_diffrn_measurement_method 'Sets of exposures each taken over 0.6\% \w rotation'
_diffrn_radiation_monochromator graphite
_diffrn_radiation_source 'fine-focus sealed tube'
_diffrn_radiation_type MoK\a
_diffrn_radiation_wavelength 0.71073
_diffrn_reflns_av_R_equivalents 0.0221
_diffrn_reflns_av_sigmaI/netI 0.0279
_diffrn_reflns_limit_h_max 19
_diffrn_reflns_limit_h_min -19
_diffrn_reflns_limit_k_max 13
_diffrn_reflns_limit_k_min -13
_diffrn_reflns_limit_l_max 23
_diffrn_reflns_limit_l_min -23
_diffrn_reflns_number 30962
_diffrn_reflns_theta_max 28.97
_diffrn_reflns_theta_min 1.98
_diffrn_standards_decay_% none
_diffrn_standards_number 'not applicable to area detectors'
_exptl_absorpt_coefficient_mu 0.364
_exptl_absorpt_correction_T_max 0.961
_exptl_absorpt_correction_T_min 0.846
_exptl_absorpt_correction_type 'multi-scan (SADABS; Sheldrick, 1996)'
_exptl_crystal_colour Colourless
_exptl_crystal_density_diffrn 1.294
_exptl_crystal_density_method 'not measured'
_exptl_crystal_description Plate
_exptl_crystal_F_000 1064
_exptl_crystal_size_max 0.85
_exptl_crystal_size_mid 0.45
_exptl_crystal_size_min 0.15
_refine_diff_density_max 0.450
_refine_diff_density_min -0.525
_refine_ls_abs_structure_details 'Flack (1983)'
_refine_ls_abs_structure_Flack 0.47(4)
_refine_ls_extinction_method none
_refine_ls_goodness_of_fit_all 1.086
_refine_ls_goodness_of_fit_obs 1.080
_refine_ls_hydrogen_treatment 'H atoms treated by a mixture of independent and constrained refinement'
_refine_ls_matrix_type full
_refine_ls_number_parameters 613
_refine_ls_number_reflns 12161
_refine_ls_number_restraints 2
_refine_ls_restrained_S_all 1.096
_refine_ls_restrained_S_obs 1.079
_refine_ls_R_factor_all 0.0466
_refine_ls_R_factor_obs .0412
_refine_ls_shift/esd_max -0.031
_refine_ls_shift/esd_mean 0.001
_refine_ls_structure_factor_coef Fsqd
_refine_ls_weighting_details 'w = 1/[\s^2^(Fo^2^)+(0.0360P)^2^+1.4000P] where P=(Fo^2^+2Fc^2^)/3'
_refine_ls_weighting_scheme calc
_refine_ls_wR_factor_all 0.0982
_refine_ls_wR_factor_obs .0937
_reflns_number_observed 11248
_reflns_number_total 12162
_reflns_observed_criterion >2sigma(I)
_cod_data_source_file jz1189.cif
_cod_data_source_block uli54
_cod_depositor_comments
;
The following automatic conversions were performed:

'_refine_ls_weighting_scheme' value 'calc w =
1/[\s^2^(Fo^2^)+(0.0360P)^2^+1.4000P] where P=(Fo^2^+2Fc^2^)/3' was
changed to 'calc'. New tag '_refine_ls_weighting_details' was
created. The value of the new tag was set to 'w =
1/[\s^2^(Fo^2^)+(0.0360P)^2^+1.4000P] where P=(Fo^2^+2Fc^2^)/3'.

Automatic conversion script
Id: cif_fix_values 3143 2015-03-26 13:38:13Z robertas 
;
_cod_original_cell_volume 2590.2(4)
_cod_original_sg_symbol_H-M 'P n'
_cod_database_code 2006502
_cod_database_fobs_code 2006502

loop_
_symmetry_equiv_pos_as_xyz
'x, y, z'
'x+1/2, -y, z+1/2'

loop_
_atom_site_aniso_label
_atom_site_aniso_U_11
_atom_site_aniso_U_22
_atom_site_aniso_U_33
_atom_site_aniso_U_12
_atom_site_aniso_U_13
_atom_site_aniso_U_23
S1A .0290(3) .0204(2) .0292(3) -.0010(2) .0059(2) .0057(2)
S1B .0303(3) .0202(2) .0312(3) .0019(2) .0082(2) .0062(2)
O1A .0382(9) .0251(8) .0232(8) .0083(7) .0016(7) .0000(6)
O1B .0296(8) .0236(7) .0204(7) .0059(6) -.0011(6) -.0017(6)
O2A .0305(8) .0200(7) .0231(7) .0070(6) .0022(6) -.0019(6)
O2B .0285(7) .0177(7) .0199(7) .0053(6) .0006(6) -.0013(5)
O3A .0332(8) .0228(7) .0165(7) .0008(6) .0077(6) -.0002(6)
O3B .0320(9) .0254(8) .0191(7) .0036(6) .0087(6) -.0004(6)
O4A .0375(9) .0382(9) .0323(9) -.0007(8) .0075(7) .0182(7)
O4B .0424(10) .0389(10) .0341(9) .0033(8) .0111(8) .0178(8)
O5A .0383(9) .0184(8) .0536(11) -.0007(7) .0058(8) -.0021(7)
O5B .0409(10) .0170(8) .0571(12) -.0016(7) .0109(9) -.0010(7)
N1A .0254(9) .0190(8) .0174(8) .0008(7) .0049(7) -.0001(7)
N1B .0263(9) .0191(8) .0205(9) .0031(7) .0053(7) -.0001(7)
C1A .0220(10) .0205(9) .0190(9) .0030(8) .0063(8) .0018(7)
C1B .0227(10) .0205(9) .0184(9) .0021(8) .0066(8) .0007(7)
C2A .0239(10) .0172(9) .0160(9) .0030(7) .0033(8) -.0007(7)
C2B .0253(10) .0184(9) .0175(9) .0039(8) .0056(8) -.0005(7)
C3A .0256(10) .0191(9) .0148(9) .0029(8) .0030(8) .0007(7)
C3B .0240(10) .0181(9) .0177(9) .0030(7) .0025(8) -.0011(7)
C4A .0252(11) .0225(10) .0226(10) .0040(8) .0047(8) .0000(8)
C4B .0260(11) .0255(10) .0229(10) .0072(8) .0024(8) .0009(8)
C5A .0299(12) .0397(13) .0280(12) .0100(10) .0072(10) -.0016(10)
C5B .0268(12) .0455(14) .0358(13) .0151(10) .0078(10) .0012(11)
C6A .0228(11) .0350(12) .0230(11) .0084(8) .0039(8) .0048(9)
C6B .0214(10) .0268(10) .0230(10) .0056(8) -.0001(8) .0041(8)
C7A .0342(13) .0411(13) .0246(11) .0028(10) .0035(10) .0007(10)
C7B .0376(14) .0369(13) .0268(12) -.0048(10) -.0015(10) .0035(10)
C8A .0384(15) .064(2) .0254(12) .0061(13) .0033(11) -.0053(12)
C8B .042(2) .052(2) .0293(13) -.0049(12) -.0070(11) -.0037(11)
C9A .038(2) .086(2) .0224(12) .016(2) .0035(11) .0072(14)
C9B .045(2) .061(2) .0228(12) .0066(13) .0011(11) .0109(12)
C10A .045(2) .072(2) .040(2) .0163(15) .0151(14) .032(2)
C10B .045(2) .047(2) .0347(14) .0006(12) .0065(12) .0162(12)
C11A .0354(14) .0407(14) .0358(14) .0094(11) .0070(11) .0165(11)
C11B .0309(12) .0290(11) .0342(13) .0014(9) .0021(10) .0052(9)
C12A .0257(11) .0250(10) .0277(11) -.0034(8) .0074(9) .0018(8)
C12B .0248(10) .0215(10) .0305(11) -.0003(8) .0115(9) .0014(8)
C13A .0322(12) .0369(12) .0225(10) -.0055(10) .0070(9) -.0019(9)
C13B .0364(13) .0424(13) .0232(11) .0025(10) .0104(9) .0010(10)
C14A .0377(13) .0380(13) .0270(11) -.0034(10) .0133(10) -.0073(10)
C14B .0374(13) .0473(15) .0355(13) .0060(11) .0164(10) -.0084(11)
C15A .0324(12) .0316(12) .0349(12) .0006(9) .0120(10) -.0033(10)
C15B .0311(12) .0441(14) .0429(14) .0092(11) .0132(11) -.0047(11)
C16A .0365(13) .0389(13) .0268(11) .0067(10) .0031(10) -.0064(10)
C16B .0299(12) .050(2) .0347(13) .0065(11) .0019(10) -.0072(11)
C17A .0337(12) .0343(12) .0273(11) .0044(10) .0052(10) -.0054(9)
C17B .0301(12) .0344(12) .0311(12) .0022(9) .0061(9) -.0086(10)
C18A .045(2) .057(2) .0419(15) .0168(14) .0121(12) -.0071(13)
C18B .055(2) .085(3) .059(2) .035(2) .010(2) -.009(2)
C19A .0304(11) .0168(10) .0351(12) .0064(8) .0044(9) .0002(8)
C19B .0255(10) .0159(9) .0248(10) .0052(8) .0032(8) .0011(7)
C20A .0323(13) .0267(12) .056(2) .0099(10) .0109(12) -.0009(11)
C20B .0293(11) .0224(10) .0359(12) .0051(9) .0080(9) .0000(9)
C21A .059(2) .0257(13) .091(3) .0087(12) .044(2) .0131(14)
C21B .0347(12) .0269(11) .0343(12) -.0014(9) .0085(10) .0056(9)
C22A .073(2) .0325(14) .057(2) .0210(14) -.019(2) -.0205(13)
C22B .0393(13) .0246(11) .0343(12) .0020(9) -.0018(10) -.0054(9)
C1C .070(2) .047(2) .057(2) -.004(2) .026(2) -.0134(15)
Cl1C .0561(5) .1057(8) .0865(7) -.0258(5) .0227(5) -.0308(6)
Cl2C .0667(5) .0690(5) .0811(6) -.0282(4) .0350(5) -.0125(5)
C1D .058(2) .073(2) .068(2) .009(2) .024(2) .000(2)
Cl1D .064(2) .163(4) .125(4) -.067(2) .063(2) -.057(3)
Cl2D .111(3) .0729(14) .0584(14) -.0224(11) .0510(14) .0099(10)
Cl3D .115(4) .137(4) .074(2) -.056(3) .023(2) .036(3)
Cl4D .460(13) .104(4) .122(4) -.055(6) .168(7) .020(3)

loop_
_atom_site_label
_atom_site_fract_x
_atom_site_fract_y
_atom_site_fract_z
_atom_site_U_iso_or_equiv
_atom_site_thermal_displace_type
_atom_site_calc_flag
_atom_site_refinement_flags
_atom_site_occupancy
_atom_site_disorder_group
_atom_site_type_symbol
S1A .61275(4) .93941(5) .36480(3) .02635(11) Uani d . 1 . S
S1B .37896(4) .59202(5) .64513(3) .02707(11) Uani d . 1 . S
O1A .59942(12) .6055(2) .45122(9) .0298(4) Uani d . 1 . O
O1B .39981(11) .90916(14) .54835(9) .0257(3) Uani d . 1 . O
O2A .53421(11) .52848(14) .33248(8) .0252(3) Uani d . 1 . O
O2B .47921(11) 1.00417(14) .65806(8) .0229(3) Uani d . 1 . O
O3A .39075(11) .7105(2) .44678(8) .0239(3) Uani d . 1 . O
H0A .393(2) .788(3) .4654(18) .046(6) Uiso d . 1 . H
O3B .60990(11) .7987(2) .55853(9) .0251(3) Uani d . 1 . O
H0B .610(2) .733(4) .5394(19) .046(6) Uiso d . 1 . H
O4A .57186(13) .9611(2) .28499(10) .0361(4) Uani d . 1 . O
O4B .41648(14) .5786(2) .72635(10) .0381(4) Uani d . 1 . O
O5A .64005(13) 1.0475(2) .41573(11) .0376(4) Uani d . 1 . O
O5B .35077(14) .4791(2) .59827(11) .0385(4) Uani d . 1 . O
N1A .53393(13) .8585(2) .39786(11) .0206(3) Uani d . 1 . N
H1A .5487(19) .854(3) .4405(16) .024(4) Uiso d . 1 . H
N1B .46193(13) .6620(2) .61096(11) .0220(4) Uani d . 1 . N
H1B .4479(18) .662(3) .5609(16) .024(4) Uiso d . 1 . H
C1A .54968(14) .6182(2) .38668(11) .0203(4) Uani d . 1 . C
C1B .45401(15) .9046(2) .61066(11) .0202(4) Uani d . 1 . C
C2A .49238(15) .7407(2) .35790(11) .0193(4) Uani d . 1 . C
H2A .48975(15) .7512(2) .30220(11) .023 Uiso calc R 1 . H
C2B .50660(15) .7820(2) .64611(11) .0203(4) Uani d . 1 . C
H2B .50731(15) .7804(2) .70180(11) .024 Uiso calc R 1 . H
C3A .38943(15) .7223(2) .36773(11) .0201(4) Uani d . 1 . C
H3A .36459(15) .6385(2) .34232(11) .024 Uiso calc R 1 . H
C3B .61091(15) .7895(2) .63775(11) .0203(4) Uani d . 1 . C
H3B .63971(15) .8715(2) .66312(11) .024 Uiso calc R 1 . H
C4A .3234(2) .8317(2) .32838(12) .0236(4) Uani d . 1 . C
H4A .3559(2) .9165(2) .34492(12) .028 Uiso calc R 1 . H
C4B .6718(2) .6743(2) .67709(12) .0253(4) Uani d . 1 . C
H4B .6366(2) .5919(2) .65921(12) .030 Uiso calc R 1 . H
C5A .2279(2) .8316(3) .35257(14) .0325(5) Uani d . 1 . C
H5A .2401(2) .8371(3) .40842(14) .049 Uiso calc R 1 . H
H5B .1931(2) .7510(3) .33505(14) .049 Uiso calc R 1 . H
H5C .1896(2) .9066(3) .32964(14) .049 Uiso calc R 1 . H
C5B .7675(2) .6702(3) .65362(15) .0359(6) Uani d . 1 . C
H5D .7557(2) .6662(3) .59775(15) .054 Uiso calc R 1 . H
H5E .8035(2) .5929(3) .67591(15) .054 Uiso calc R 1 . H
H5F .8043(2) .7487(3) .67223(15) .054 Uiso calc R 1 . H
C6A .3067(2) .8232(2) .24175(13) .0272(5) Uani d . 1 . C
C6B .6884(2) .6806(2) .76381(12) .0246(4) Uani d . 1 . C
C7A .2603(2) .7151(3) .20209(14) .0339(5) Uani d . 1 . C
H7A .2427(2) .6443(3) .22987(14) .041 Uiso calc R 1 . H
C7B .7359(2) .7856(3) .80515(14) .0353(5) Uani d . 1 . C
H7B .7533(2) .8582(3) .77864(14) .042 Uiso calc R 1 . H
C8A .2397(2) .7098(3) .1225(2) .0435(7) Uani d . 1 . C
H8A .2082(2) .6357(3) .0966(2) .052 Uiso calc R 1 . H
C8B .7581(2) .7855(3) .8846(2) .0438(6) Uani d . 1 . C
H8B .7902(2) .8579(3) .9120(2) .053 Uiso calc R 1 . H
C9A .2645(2) .8109(4) .0814(2) .0493(8) Uani d . 1 . C
H9A .2490(2) .8082(4) .0271(2) .059 Uiso calc R 1 . H
C9B .7337(2) .6802(3) .92378(15) .0440(7) Uani d . 1 . C
H9B .7507(2) .6790(3) .97810(15) .053 Uiso calc R 1 . H
C10A .3124(2) .9170(3) .1199(2) .0514(8) Uani d . 1 . C
H10A .3308(2) .9865(3) .0916(2) .062 Uiso calc R 1 . H
C10B .6845(2) .5768(3) .8839(2) .0428(7) Uani d . 1 . C
H10B .6663(2) .5053(3) .9108(2) .051 Uiso calc R 1 . H
C11A .3342(2) .9235(3) .1999(2) .0375(6) Uani d . 1 . C
H11A .3679(2) .9964(3) .2255(2) .045 Uiso calc R 1 . H
C11B .6615(2) .5771(2) .80398(15) .0323(5) Uani d . 1 . C
H11B .6271(2) .5060(2) .77684(15) .039 Uiso calc R 1 . H
C12A .7141(2) .8397(2) .37194(13) .0259(4) Uani d . 1 . C
C12B .2814(2) .6994(2) .63169(13) .0248(4) Uani d . 1 . C
C13A .7274(2) .7723(2) .30795(13) .0305(5) Uani d . 1 . C
H13A .6823(2) .7798(2) .26023(13) .037 Uiso calc R 1 . H
C13B .2672(2) .7755(3) .69168(13) .0334(5) Uani d . 1 . C
H13B .3078(2) .7661(3) .74131(13) .040 Uiso calc R 1 . H
C14A .8078(2) .6939(2) .31508(13) .0333(5) Uani d . 1 . C
H14A .8170(2) .6473(2) .27179(13) .040 Uiso calc R 1 . H
C14B .1934(2) .8653(3) .67878(15) .0388(6) Uani d . 1 . C
H14B .1838(2) .9173(3) .72001(15) .047 Uiso calc R 1 . H
C15A .8745(2) .6826(2) .38402(14) .0323(5) Uani d . 1 . C
C15B .1333(2) .8807(3) .6069(2) .0386(6) Uani d . 1 . C
C16A .8582(2) .7492(3) .44735(14) .0348(5) Uani d . 1 . C
H16A .9028(2) .7407(3) .49523(14) .042 Uiso calc R 1 . H
C16B .1481(2) .8024(3) .5473(2) .0391(6) Uani d . 1 . C
H16B .1070(2) .8111(3) .4978(2) .047 Uiso calc R 1 . H
C17A .7788(2) .8272(2) .44230(14) .0321(5) Uani d . 1 . C
H17A .7687(2) .8715(2) .48608(14) .039 Uiso calc R 1 . H
C17B .2215(2) .7124(2) .55898(14) .0320(5) Uani d . 1 . C
H17B .2309(2) .6600(2) .51789(14) .038 Uiso calc R 1 . H
C18A .9630(2) .6009(3) .3904(2) .0477(7) Uani d . 1 . C
H18A .9479(4) .5252(12) .3566(10) .072 Uiso calc R 1 . H
H18B .9861(10) .5714(19) .4433(3) .072 Uiso calc R 1 . H
H18C 1.0124(6) .6532(7) .3754(13) .072 Uiso calc R 1 . H
C18B .0548(3) .9813(4) .5931(2) .0670(10) Uani d . 1 . C
H18D .0817(4) 1.0673(6) .5875(16) .100 Uiso calc R 1 . H
H18E .0248(14) .982(2) .6366(8) .100 Uiso calc R 1 . H
H18F .0070(11) .9594(16) .5464(9) .100 Uiso calc R 1 . H
C19A .5682(2) .3907(2) .34945(14) .0280(5) Uani d . 1 . C
C19B .44258(15) 1.1392(2) .63670(12) .0225(4) Uani d . 1 . C
C20A .6759(2) .3872(2) .3711(2) .0381(6) Uani d . 1 . C
H20A .6991(2) .4311(2) .4204(2) .057 Uiso calc R 1 . H
H20B .7008(2) .4316(2) .3318(2) .057 Uiso calc R 1 . H
H20C .6976(2) .2964(2) .3753(2) .057 Uiso calc R 1 . H
C20B .3351(2) 1.1409(2) .62759(14) .0292(5) Uani d . 1 . C
H20D .3200(2) 1.1117(2) .67525(14) .044 Uiso calc R 1 . H
H20E .3048(2) 1.0824(2) .58582(14) .044 Uiso calc R 1 . H
H20F .3111(2) 1.2297(2) .61585(14) .044 Uiso calc R 1 . H
C21A .5249(2) .3365(3) .4117(2) .0541(9) Uani d . 1 . C
H21A .5513(2) .3827(3) .4597(2) .081 Uiso calc R 1 . H
H21B .5399(2) .2435(3) .4185(2) .081 Uiso calc R 1 . H
H21C .4556(2) .3482(3) .3973(2) .081 Uiso calc R 1 . H
C21B .4731(2) 1.1832(2) .56551(14) .0319(5) Uani d . 1 . C
H21D .4398(2) 1.1313(2) .52160(14) .048 Uiso calc R 1 . H
H21E .5421(2) 1.1713(2) .57311(14) .048 Uiso calc R 1 . H
H21F .4572(2) 1.2754(2) .55590(14) .048 Uiso calc R 1 . H
C22A .5304(3) .3236(3) .2738(2) .0601(10) Uani d . 1 . C
H22A .4606(3) .3269(3) .2606(2) .090 Uiso calc R 1 . H
H22B .5515(3) .2326(3) .2776(2) .090 Uiso calc R 1 . H
H22C .5547(3) .3678(3) .2340(2) .090 Uiso calc R 1 . H
C22B .4932(2) 1.2183(2) .70588(14) .0345(5) Uani d . 1 . C
H22D .4726(2) 1.1886(2) .75118(14) .052 Uiso calc R 1 . H
H22E .4774(2) 1.3107(2) .69690(14) .052 Uiso calc R 1 . H
H22F .5623(2) 1.2066(2) .71415(14) .052 Uiso calc R 1 . H
C1C .5065(3) .6320(3) .1324(2) .0561(8) Uani d . 1 . C
H1C .5131(3) .6166(3) .1877(2) .067 Uiso calc R 1 . H
H2C .4774(3) .7190(3) .1197(2) .067 Uiso calc R 1 . H
Cl1C .62071(7) .62867(12) .11183(7) .0818(3) Uani d . 1 . Cl
Cl2C .43259(7) .51291(10) .07961(6) .0694(3) Uani d . 1 . Cl
C1D .4949(3) .8048(4) .8934(2) .0645(9) Uani d . 1 . C
H1D1 .5514(3) .7957(4) .9367(2) .077 Uiso calc PR .553(13) 1 H
H2D1 .4925(3) .7278(4) .8598(2) .077 Uiso calc PR .553(13) 1 H
H1D2 .4912(3) .7426(4) .8507(2) .077 Uiso calc PR .447(13) 2 H
H2D2 .5575(3) .7933(4) .9299(2) .077 Uiso calc PR .447(13) 2 H
Cl1D .3917(4) .8089(8) .9286(4) .111(2) Uani d P .553(13) 1 Cl
Cl2D .5067(2) .9410(4) .8434(2) .0756(12) Uani d P .553(13) 1 Cl
Cl3D .4096(6) .7752(9) .9361(4) .108(2) Uani d P .447(13) 2 Cl
Cl4D .4849(11) .9620(9) .8586(4) .212(4) Uani d P .447(13) 2 Cl

loop_
_atom_type_symbol
_atom_type_description
_atom_type_scat_dispersion_real
_atom_type_scat_dispersion_imag
_atom_type_scat_source
C C 0.0033 0.0016 'International Tables Vol C Tables 4.2.6.8 and 6.1.1.4'
H H 0.0000 0.0000 'International Tables Vol C Tables 4.2.6.8 and 6.1.1.4'
N N 0.0061 0.0033 'International Tables Vol C Tables 4.2.6.8 and 6.1.1.4'
O O 0.0106 0.0060 'International Tables Vol C Tables 4.2.6.8 and 6.1.1.4'
S S 0.1246 0.1234 'International Tables Vol C Tables 4.2.6.8 and 6.1.1.4'
Cl Cl 0.1484 0.1585 'International Tables Vol C Tables 4.2.6.8 and 6.1.1.4'

loop_
_geom_angle_atom_site_label_1
_geom_angle_atom_site_label_2
_geom_angle_atom_site_label_3
_geom_angle
O5A S1A O4A 120.35(11)
O5A S1A N1A 105.71(10)
O4A S1A N1A 106.69(10)
O5A S1A C12A 107.73(11)
O4A S1A C12A 107.48(11)
N1A S1A C12A 108.41(10)
O5B S1B O4B 120.37(11)
O5B S1B N1B 105.35(10)
O4B S1B N1B 106.90(11)
O5B S1B C12B 108.60(11)
O4B S1B C12B 107.22(11)
N1B S1B C12B 107.83(10)
C1A O2A C19A 121.0(2)
C1B O2B C19B 121.4(2)
C3A O3A H0A 107.(2)
C3B O3B H0B 113.(3)
C2A N1A S1A 118.85(14)
C2A N1A H1A 116.(2)
S1A N1A H1A 111.(2)
C2B N1B S1B 119.61(14)
C2B N1B H1B 114.5(17)
S1B N1B H1B 112.1(17)
O1A C1A O2A 126.0(2)
O1A C1A C2A 124.1(2)
O2A C1A C2A 109.9(2)
O1B C1B O2B 126.0(2)
O1B C1B C2B 124.6(2)
O2B C1B C2B 109.4(2)
N1A C2A C1A 112.8(2)
N1A C2A C3A 109.7(2)
C1A C2A C3A 108.5(2)
N1A C2A H2A 108.54(10)
C1A C2A H2A 108.54(10)
C3A C2A H2A 108.54(10)
N1B C2B C1B 112.8(2)
N1B C2B C3B 109.8(2)
C1B C2B C3B 108.4(2)
N1B C2B H2B 108.56(11)
C1B C2B H2B 108.56(10)
C3B C2B H2B 108.56(10)
O3A C3A C4A 112.6(2)
O3A C3A C2A 109.8(2)
C4A C3A C2A 111.4(2)
O3A C3A H3A 107.61(10)
C4A C3A H3A 107.61(11)
C2A C3A H3A 107.61(10)
O3B C3B C4B 112.3(2)
O3B C3B C2B 108.7(2)
C4B C3B C2B 112.3(2)
O3B C3B H3B 107.80(11)
C4B C3B H3B 107.80(11)
C2B C3B H3B 107.80(10)
C6A C4A C3A 111.2(2)
C6A C4A C5A 110.7(2)
C3A C4A C5A 111.6(2)
C6A C4A H4A 107.71(12)
C3A C4A H4A 107.71(11)
C5A C4A H4A 107.71(13)
C6B C4B C5B 110.5(2)
C6B C4B C3B 111.9(2)
C5B C4B C3B 110.3(2)
C6B C4B H4B 108.03(12)
C5B C4B H4B 108.03(14)
C3B C4B H4B 108.03(11)
C4A C5A H5A 109.47(12)
C4A C5A H5B 109.47(13)
H5A C5A H5B 109.5
C4A C5A H5C 109.47(12)
H5A C5A H5C 109.5
H5B C5A H5C 109.5
C4B C5B H5D 109.47(13)
C4B C5B H5E 109.47(13)
H5D C5B H5E 109.5
C4B C5B H5F 109.47(14)
H5D C5B H5F 109.5
H5E C5B H5F 109.5
C11A C6A C7A 118.3(2)
C11A C6A C4A 121.1(2)
C7A C6A C4A 120.5(2)
C11B C6B C7B 118.4(2)
C11B C6B C4B 120.4(2)
C7B C6B C4B 121.1(2)
C8A C7A C6A 121.0(3)
C8A C7A H7A 119.5(2)
C6A C7A H7A 119.52(14)
C8B C7B C6B 120.9(2)
C8B C7B H7B 119.6(2)
C6B C7B H7B 119.57(14)
C9A C8A C7A 120.4(3)
C9A C8A H8A 119.8(2)
C7A C8A H8A 119.8(2)
C9B C8B C7B 120.1(3)
C9B C8B H8B 119.9(2)
C7B C8B H8B 119.9(2)
C8A C9A C10A 119.3(3)
C8A C9A H9A 120.4(2)
C10A C9A H9A 120.4(2)
C10B C9B C8B 119.9(2)
C10B C9B H9B 120.1(2)
C8B C9B H9B 120.1(2)
C9A C10A C11A 121.0(3)
C9A C10A H10A 119.5(2)
C11A C10A H10A 119.5(2)
C9B C10B C11B 120.1(2)
C9B C10B H10B 120.0(2)
C11B C10B H10B 120.0(2)
C6A C11A C10A 120.0(3)
C6A C11A H11A 120.0(2)
C10A C11A H11A 120.0(2)
C6B C11B C10B 120.6(2)
C6B C11B H11B 119.69(14)
C10B C11B H11B 119.7(2)
C17A C12A C13A 120.8(2)
C17A C12A S1A 119.1(2)
C13A C12A S1A 120.1(2)
C13B C12B C17B 120.3(2)
C13B C12B S1B 120.5(2)
C17B C12B S1B 119.2(2)
C14A C13A C12A 119.0(2)
C14A C13A H13A 120.49(14)
C12A C13A H13A 120.49(14)
C14B C13B C12B 119.6(2)
C14B C13B H13B 120.21(15)
C12B C13B H13B 120.21(14)
C15A C14A C13A 121.2(2)
C15A C14A H14A 119.38(14)
C13A C14A H14A 119.38(13)
C13B C14B C15B 121.2(2)
C13B C14B H14B 119.38(15)
C15B C14B H14B 119.38(14)
C14A C15A C16A 118.4(2)
C14A C15A C18A 120.8(2)
C16A C15A C18A 120.9(2)
C14B C15B C16B 118.4(2)
C14B C15B C18B 120.7(2)
C16B C15B C18B 120.9(3)
C17A C16A C15A 121.8(2)
C17A C16A H16A 119.09(14)
C15A C16A H16A 119.09(15)
C17B C16B C15B 121.2(2)
C17B C16B H16B 119.39(15)
C15B C16B H16B 119.4(2)
C16A C17A C12A 118.7(2)
C16A C17A H17A 120.64(14)
C12A C17A H17A 120.64(13)
C16B C17B C12B 119.3(2)
C16B C17B H17B 120.35(15)
C12B C17B H17B 120.35(13)
C15A C18A H18A 109.5(2)
C15A C18A H18B 109.47(15)
H18A C18A H18B 109.5
C15A C18A H18C 109.5(2)
H18A C18A H18C 109.5
H18B C18A H18C 109.5
C15B C18B H18D 109.5(2)
C15B C18B H18E 109.5(2)
H18D C18B H18E 109.5
C15B C18B H18F 109.5(2)
H18D C18B H18F 109.5
H18E C18B H18F 109.5
O2A C19A C22A 102.4(2)
O2A C19A C20A 109.9(2)
C22A C19A C20A 110.6(2)
O2A C19A C21A 109.0(2)
C22A C19A C21A 112.2(3)
C20A C19A C21A 112.3(2)
O2B C19B C21B 109.6(2)
O2B C19B C22B 102.2(2)
C21B C19B C22B 110.6(2)
O2B C19B C20B 109.1(2)
C21B C19B C20B 113.4(2)
C22B C19B C20B 111.2(2)
C19A C20A H20A 109.47(14)
C19A C20A H20B 109.47(14)
H20A C20A H20B 109.5
C19A C20A H20C 109.47(13)
H20A C20A H20C 109.5
H20B C20A H20C 109.5
C19B C20B H20D 109.47(12)
C19B C20B H20E 109.47(12)
H20D C20B H20E 109.5
C19B C20B H20F 109.47(11)
H20D C20B H20F 109.5
H20E C20B H20F 109.5
C19A C21A H21A 109.5(2)
C19A C21A H21B 109.47(13)
H21A C21A H21B 109.5
C19A C21A H21C 109.5(2)
H21A C21A H21C 109.5
H21B C21A H21C 109.5
C19B C21B H21D 109.47(12)
C19B C21B H21E 109.47(12)
H21D C21B H21E 109.5
C19B C21B H21F 109.47(12)
H21D C21B H21F 109.5
H21E C21B H21F 109.5
C19A C22A H22A 109.5(2)
C19A C22A H22B 109.47(14)
H22A C22A H22B 109.5
C19A C22A H22C 109.5(2)
H22A C22A H22C 109.5
H22B C22A H22C 109.5
C19B C22B H22D 109.47(13)
C19B C22B H22E 109.47(12)
H22D C22B H22E 109.5
C19B C22B H22F 109.47(13)
H22D C22B H22F 109.5
H22E C22B H22F 109.5
Cl2C C1C Cl1C 110.6(2)
Cl2C C1C H1C 109.54(12)
Cl1C C1C H1C 109.54(12)
Cl2C C1C H2C 109.54(13)
Cl1C C1C H2C 109.54(13)
H1C C1C H2C 108.1
Cl3D C1D Cl4D 109.7(5)
Cl2D C1D Cl1D 111.9(4)
Cl2D C1D H1D1 109.2(2)
Cl1D C1D H1D1 109.2(3)
Cl2D C1D H2D1 109.2(2)
Cl1D C1D H2D1 109.2(2)
H1D1 C1D H2D1 107.9
Cl3D C1D H1D2 109.7(4)
Cl4D C1D H1D2 109.7(3)
Cl3D C1D H2D2 109.7(3)
Cl4D C1D H2D2 109.7(4)
H1D2 C1D H2D2 108.2

loop_
_geom_bond_atom_site_label_1
_geom_bond_atom_site_label_2
_geom_bond_site_symmetry_2
_geom_bond_distance
_geom_bond_publ_flag
S1A O5A . 1.433(2) ?
S1A O4A . 1.435(2) ?
S1A N1A . 1.630(2) ?
S1A C12A . 1.765(2) ?
S1B O5B . 1.434(2) ?
S1B O4B . 1.440(2) ?
S1B N1B . 1.636(2) ?
S1B C12B . 1.759(2) ?
O1A C1A . 1.219(3) ?
O1B C1B . 1.207(2) ?
O2A C1A . 1.322(2) ?
O2A C19A . 1.504(2) ?
O2B C1B . 1.325(2) ?
O2B C19B . 1.501(2) ?
O3A C3A . 1.423(2) ?
O3A H0A . .86(3) ?
O3B C3B . 1.425(2) ?
O3B H0B . .76(3) ?
N1A C2A . 1.461(3) ?
N1A H1A . .75(3) ?
N1B C2B . 1.463(3) ?
N1B H1B . .87(3) ?
C1A C2A . 1.526(3) ?
C1B C2B . 1.529(3) ?
C2A C3A . 1.549(3) ?
C2A H2A . 1.00 ?
C2B C3B . 1.550(3) ?
C2B H2B . 1.00 ?
C3A C4A . 1.533(3) ?
C3A H3A . 1.00 ?
C3B C4B . 1.542(3) ?
C3B H3B . 1.00 ?
C4A C6A . 1.523(3) ?
C4A C5A . 1.541(3) ?
C4A H4A . 1.00 ?
C4B C6B . 1.523(3) ?
C4B C5B . 1.537(3) ?
C4B H4B . 1.00 ?
C5A H5A . .98 ?
C5A H5B . .98 ?
C5A H5C . .98 ?
C5B H5D . .98 ?
C5B H5E . .98 ?
C5B H5F . .98 ?
C6A C11A . 1.388(3) ?
C6A C7A . 1.401(3) ?
C6B C11B . 1.390(3) ?
C6B C7B . 1.395(3) ?
C7A C8A . 1.393(3) ?
C7A H7A . .95 ?
C7B C8B . 1.389(4) ?
C7B H7B . .95 ?
C8A C9A . 1.370(5) ?
C8A H8A . .95 ?
C8B C9B . 1.381(4) ?
C8B H8B . .95 ?
C9A C10A . 1.385(5) ?
C9A H9A . .95 ?
C9B C10B . 1.380(4) ?
C9B H9B . .95 ?
C10A C11A . 1.401(4) ?
C10A H10A . .95 ?
C10B C11B . 1.398(4) ?
C10B H10B . .95 ?
C11A H11A . .95 ?
C11B H11B . .95 ?
C12A C17A . 1.390(3) ?
C12A C13A . 1.395(3) ?
C12B C13B . 1.386(3) ?
C12B C17B . 1.394(3) ?
C13A C14A . 1.393(4) ?
C13A H13A . .95 ?
C13B C14B . 1.386(4) ?
C13B H13B . .95 ?
C14A C15A . 1.384(3) ?
C14A H14A . .95 ?
C14B C15B . 1.386(4) ?
C14B H14B . .95 ?
C15A C16A . 1.396(3) ?
C15A C18A . 1.509(4) ?
C15B C16B . 1.396(4) ?
C15B C18B . 1.509(4) ?
C16A C17A . 1.383(3) ?
C16A H16A . .95 ?
C16B C17B . 1.383(3) ?
C16B H16B . .95 ?
C17A H17A . .95 ?
C17B H17B . .95 ?
C18A H18A . .98 ?
C18A H18B . .98 ?
C18A H18C . .98 ?
C18B H18D . .98 ?
C18B H18E . .98 ?
C18B H18F . .98 ?
C19A C22A . 1.508(4) ?
C19A C20A . 1.511(3) ?
C19A C21A . 1.512(4) ?
C19B C21B . 1.519(3) ?
C19B C22B . 1.521(3) ?
C19B C20B . 1.521(3) ?
C20A H20A . .98 ?
C20A H20B . .98 ?
C20A H20C . .98 ?
C20B H20D . .98 ?
C20B H20E . .98 ?
C20B H20F . .98 ?
C21A H21A . .98 ?
C21A H21B . .98 ?
C21A H21C . .98 ?
C21B H21D . .98 ?
C21B H21E . .98 ?
C21B H21F . .98 ?
C22A H22A . .98 ?
C22A H22B . .98 ?
C22A H22C . .98 ?
C22B H22D . .98 ?
C22B H22E . .98 ?
C22B H22F . .98 ?
C1C Cl2C . 1.748(3) ?
C1C Cl1C . 1.772(4) ?
C1C H1C . .99 ?
C1C H2C . .99 ?
C1D Cl3D . 1.628(7) ?
C1D Cl2D . 1.693(5) ?
C1D Cl4D . 1.724(9) ?
C1D Cl1D . 1.752(5) ?
C1D H1D1 . .99 ?
C1D H2D1 . .99 ?
C1D H1D2 . .99 ?
C1D H2D2 . .99 ?

loop_
_geom_hbond_atom_site_label_D
_geom_hbond_atom_site_label_H
_geom_hbond_atom_site_label_A
_geom_hbond_site_symmetry_A
_geom_hbond_distance_DH
_geom_hbond_distance_HA
_geom_hbond_distance_DA
_geom_hbond_angle_DHA
_geom_hbond_publ_flag
O3A H0A O1B 1_555 0.86(3) 1.93(3) 2.721(2) 152(3) y
O3B H0B O1A 1_555 0.76(4) 2.04(4) 2.747(2) 157(3) y
N1A H1A O3B 1_555 0.75(3) 2.18(3) 2.905(2) 166(3) y
N1B H1B O3A 1_555 0.88(3) 2.08(3) 2.932(2) 163(2) y

loop_
_geom_torsion_atom_site_label_1
_geom_torsion_atom_site_label_2
_geom_torsion_atom_site_label_3
_geom_torsion_atom_site_label_4
_geom_torsion
_geom_torsion_publ_flag
O5A S1A N1A C2A -179.61(15) ?
O4A S1A N1A C2A 51.2(2) ?
C12A S1A N1A C2A -64.3(2) yes
O5B S1B N1B C2B 179.8(2) ?
O4B S1B N1B C2B -51.0(2) ?
C12B S1B N1B C2B 64.0(2) yes
C19A O2A C1A O1A 8.2(3) ?
C19A O2A C1A C2A -169.4(2) yes
C19B O2B C1B O1B -1.5(3) ?
C19B O2B C1B C2B 176.9(2) yes
S1A N1A C2A C1A 89.1(2) yes
S1A N1A C2A C3A -149.71(14) ?
S1B N1B C2B C1B -89.4(2) yes
S1B N1B C2B C3B 149.53(14) ?
O1A C1A C2A N1A 27.2(3) ?
O2A C1A C2A N1A -155.1(2) yes
O1A C1A C2A C3A -94.7(2) ?
O2A C1A C2A C3A 83.0(2) ?
O1B C1B C2B N1B -20.1(3) ?
O2B C1B C2B N1B 161.4(2) yes
O1B C1B C2B C3B 101.8(2) ?
O2B C1B C2B C3B -76.7(2) ?
N1A C2A C3A O3A -60.0(2) ?
C1A C2A C3A O3A 63.7(2) ?
N1A C2A C3A C4A 65.4(2) yes
C1A C2A C3A C4A -170.9(2) ?
N1B C2B C3B O3B 64.5(2) ?
C1B C2B C3B O3B -59.2(2) ?
N1B C2B C3B C4B -60.4(2) yes
C1B C2B C3B C4B 175.9(2) ?
O3A C3A C4A C6A -167.7(2) ?
C2A C3A C4A C6A 68.5(2) yes
O3A C3A C4A C5A -43.5(2) ?
C2A C3A C4A C5A -167.3(2) ?
O3B C3B C4B C6B 168.9(2) ?
C2B C3B C4B C6B -68.3(2) yes
O3B C3B C4B C5B 45.6(2) ?
C2B C3B C4B C5B 168.4(2) ?
C3A C4A C6A C11A -118.5(2) ?
C5A C4A C6A C11A 116.9(2) ?
C3A C4A C6A C7A 63.4(3) yes
C5A C4A C6A C7A -61.3(3) ?
C5B C4B C6B C11B -113.6(2) ?
C3B C4B C6B C11B 123.1(2) ?
C5B C4B C6B C7B 62.3(3) ?
C3B C4B C6B C7B -61.0(3) yes
C11A C6A C7A C8A -1.9(4) ?
C4A C6A C7A C8A 176.2(2) ?
C11B C6B C7B C8B 1.7(4) ?
C4B C6B C7B C8B -174.3(2) ?
C6A C7A C8A C9A 0.0(4) ?
C6B C7B C8B C9B 0.4(4) ?
C7A C8A C9A C10A 1.5(4) ?
C7B C8B C9B C10B -2.0(5) ?
C8A C9A C10A C11A -1.2(4) ?
C8B C9B C10B C11B 1.5(4) ?
C7A C6A C11A C10A 2.3(4) ?
C4A C6A C11A C10A -175.8(2) ?
C9A C10A C11A C6A -0.8(4) ?
C7B C6B C11B C10B -2.1(4) ?
C4B C6B C11B C10B 173.9(2) ?
C9B C10B C11B C6B 0.5(4) ?
O5A S1A C12A C17A 34.8(2) ?
O4A S1A C12A C17A 165.9(2) ?
N1A S1A C12A C17A -79.1(2) ?
O5A S1A C12A C13A -146.6(2) ?
O4A S1A C12A C13A -15.5(2) ?
N1A S1A C12A C13A 99.4(2) yes
O5B S1B C12B C13B 146.0(2) ?
O4B S1B C12B C13B 14.5(2) ?
N1B S1B C12B C13B -100.3(2) yes
O5B S1B C12B C17B -37.4(2) ?
O4B S1B C12B C17B -168.9(2) ?
N1B S1B C12B C17B 76.3(2) ?
C17A C12A C13A C14A -1.3(3) ?
S1A C12A C13A C14A -179.8(2) ?
C17B C12B C13B C14B -0.5(4) ?
S1B C12B C13B C14B 176.0(2) ?
C12A C13A C14A C15A -0.4(4) ?
C12B C13B C14B C15B 0.0(4) ?
C13A C14A C15A C16A 1.7(4) ?
C13A C14A C15A C18A -177.9(3) ?
C13B C14B C15B C16B 0.6(4) ?
C13B C14B C15B C18B -178.4(3) ?
C14A C15A C16A C17A -1.3(4) ?
C18A C15A C16A C17A 178.3(3) ?
C14B C15B C16B C17B -0.7(4) ?
C18B C15B C16B C17B 178.2(3) ?
C15A C16A C17A C12A -0.3(4) ?
C13A C12A C17A C16A 1.6(4) ?
S1A C12A C17A C16A -179.8(2) ?
C15B C16B C17B C12B 0.3(4) ?
C13B C12B C17B C16B 0.3(4) ?
S1B C12B C17B C16B -176.2(2) ?
C1A O2A C19A C22A 176.8(2) ?
C1A O2A C19A C20A -65.6(3) yes
C1A O2A C19A C21A 57.9(3) ?
C1B O2B C19B C21B -60.3(2) ?
C1B O2B C19B C22B -177.7(2) ?
C1B O2B C19B C20B 64.4(2) yes
